data_4318839
loop_
_publ_author_name
'Daniel R. Evans'
'Mingsheng Huang'
'James C. Fettinger'
'Tracie L. Williams'

_publ_contact_author_email de44@umail.umd.edu
_publ_contact_author_fax +1-301-314-9121
_publ_contact_author_name 'Prof Daniel R. Evans'
_publ_contact_author_phone +1-301-405-8436
_publ_section_title
;
 Synthesis and Characterization of Diametrically Substituted
 Tetra-O-n-butylcalix[4]arene Ligands and Their Chelated Complexes of
 Titanium, Molybdenum, and Palladium
;
_journal_name_full 'Inorganic Chemistry'
_journal_page_first 5986
_journal_page_last 6000
_journal_paper_doi 10.1021/ic020446b
_journal_volume 41
_journal_year 2002
_chemical_formula_sum 'C70 H66 O6 P2'
_chemical_formula_weight 1065.17
_chemical_name_common '(PPh2OCH2)2-nBu4Clx, 8'
_chemical_name_systematic
;
  ?
;
_space_group_IT_number 15
_symmetry_cell_setting monoclinic
_symmetry_space_group_name_Hall '-C 2yc'
_symmetry_space_group_name_H-M 'C 1 2/c 1'
_atom_sites_solution_hydrogens geom
_atom_sites_solution_primary direct
_atom_sites_solution_secondary difmap
_audit_creation_method SHELXL-97
_cell_angle_alpha 90.00
_cell_angle_beta 123.0630(10)
_cell_angle_gamma 90.00
_cell_formula_units_Z 4
_cell_length_a 32.0763(18)
_cell_length_b 10.1018(6)
_cell_length_c 21.7916(12)
_cell_measurement_temperature 153(2)
_cell_volume 5917.7(6)
_computing_cell_refinement 'Bruker SMART'
_computing_data_collection 'Bruker SMART'
_computing_data_reduction 'Bruker SHELXTL'
_computing_molecular_graphics 'Bruker SHELXTL'
_computing_publication_material 'Bruker SHELXTL'
_computing_structure_refinement 'SHELXL-97 (Sheldrick, 1997)'
_computing_structure_solution 'SHELXS-97 (Sheldrick, 1990)'
_diffrn_ambient_temperature 153(2)
_diffrn_measured_fraction_theta_full 0.974
_diffrn_measured_fraction_theta_max 0.974
_diffrn_measurement_device_type 'CCD area detector'
_diffrn_measurement_method 'phi and omega scans'
_diffrn_radiation_monochromator graphite
_diffrn_radiation_source 'fine-focus sealed tube'
_diffrn_radiation_type MoK\a
_diffrn_radiation_wavelength 0.71073
_diffrn_reflns_av_R_equivalents 0.0506
_diffrn_reflns_av_sigmaI/netI 0.0629
_diffrn_reflns_limit_h_max 41
_diffrn_reflns_limit_h_min -41
_diffrn_reflns_limit_k_max 13
_diffrn_reflns_limit_k_min -13
_diffrn_reflns_limit_l_max 28
_diffrn_reflns_limit_l_min -28
_diffrn_reflns_number 34618
_diffrn_reflns_theta_full 27.73
_diffrn_reflns_theta_max 27.73
_diffrn_reflns_theta_min 1.52
_exptl_absorpt_coefficient_mu 0.126
_exptl_absorpt_correction_T_max 0.9753
_exptl_absorpt_correction_T_min 0.9398
_exptl_absorpt_correction_type none
_exptl_crystal_colour Colorless
_exptl_crystal_density_diffrn 1.196
_exptl_crystal_density_method 'not measured'
_exptl_crystal_description Block
_exptl_crystal_F_000 2256
_exptl_crystal_size_max 0.50
_exptl_crystal_size_mid 0.30
_exptl_crystal_size_min 0.20
_refine_diff_density_max 0.499
_refine_diff_density_min -0.225
_refine_diff_density_rms 0.053
_refine_ls_extinction_method none
_refine_ls_goodness_of_fit_ref 0.743
_refine_ls_hydrogen_treatment mixed
_refine_ls_matrix_type full
_refine_ls_number_parameters 480
_refine_ls_number_reflns 6773
_refine_ls_number_restraints 6
_refine_ls_restrained_S_all 0.743
_refine_ls_R_factor_all 0.0802
_refine_ls_R_factor_gt 0.0479
_refine_ls_shift/su_max 0.000
_refine_ls_shift/su_mean 0.000
_refine_ls_structure_factor_coef Fsqd
_refine_ls_weighting_details 'calc w=1/[\s^2^(Fo^2^)+(0.1000P)^2^+0.0000P] where P=(Fo^2^+2Fc^2^)/3'
_refine_ls_weighting_scheme calc
_refine_ls_wR_factor_gt 0.1179
_refine_ls_wR_factor_ref 0.1307
_reflns_number_gt 4069
_reflns_number_total 6773
_reflns_threshold_expression >2sigma(I)
_cod_data_source_file ic020446b_04.cif
_cod_data_source_block 8
_cod_depositor_comments
;
The following automatic conversions were performed:

'_symmetry_cell_setting' value 'Monoclinic' changed to 'monoclinic'
according to the built-in table from CIF Core dictionary named
'cif_core.dic' version 2.4.1 from 2010-06-29.

Automatic conversion script
Id: cif_fix_values 1646 2011-03-28 12:23:43Z adriana 
;
_cod_database_code 4318839

loop_
_symmetry_equiv_pos_as_xyz
'x, y, z'
'-x, y, -z+1/2'
'x+1/2, y+1/2, z'
'-x+1/2, y+1/2, -z+1/2'
'-x, -y, -z'
'x, -y, z-1/2'
'-x+1/2, -y+1/2, -z'
'x+1/2, -y+1/2, z-1/2'

loop_
_atom_site_label
_atom_site_type_symbol
_atom_site_fract_x
_atom_site_fract_y
_atom_site_fract_z
_atom_site_U_iso_or_equiv
_atom_site_adp_type
_atom_site_occupancy
_atom_site_symmetry_multiplicity
_atom_site_calc_flag
_atom_site_refinement_flags
_atom_site_disorder_assembly
_atom_site_disorder_group
P1 P 0.245937(17) 0.23637(5) 0.17855(3) 0.03085(14) Uani 1 1 d . . .
C1 C -0.09427(6) 0.38897(17) 0.12096(9) 0.0261(4) Uani 1 1 d . . .
C2 C -0.13285(7) 0.4642(2) 0.12750(10) 0.0290(4) Uani 1 1 d . . .
H2A H -0.1321(7) 0.5534(19) 0.1190(10) 0.027(5) Uiso 1 1 d . . .
H2B H -0.1662(7) 0.4350(17) 0.0897(10) 0.026(5) Uiso 1 1 d . . .
C15 C 0.12447(6) 0.43755(17) 0.29827(9) 0.0265(4) Uani 1 1 d . . .
C16 C 0.15650(7) 0.35697(18) 0.29023(10) 0.0296(4) Uani 1 1 d . . .
H16 H 0.1876(7) 0.3314(18) 0.3355(10) 0.032(5) Uiso 1 1 d . . .
O17' O 0.19990(4) 0.30664(12) 0.17960(7) 0.0315(3) Uani 1 1 d . . .
C17 C 0.14509(6) 0.31650(17) 0.22211(10) 0.0278(4) Uani 1 1 d . . .
C17' C 0.17963(8) 0.23011(19) 0.21352(12) 0.0321(4) Uani 1 1 d . . .
H17A H 0.1637(7) 0.154(2) 0.1822(11) 0.039(6) Uiso 1 1 d . . .
H17B H 0.2091(7) 0.1957(18) 0.2632(10) 0.033(5) Uiso 1 1 d . . .
C18 C 0.09976(7) 0.35413(18) 0.16050(10) 0.0274(4) Uani 1 1 d . . .
H18 H 0.0906(6) 0.3220(17) 0.1141(10) 0.026(5) Uiso 1 1 d . . .
C19 C 0.06675(6) 0.43543(17) 0.16540(9) 0.0257(4) Uani 1 1 d . . .
C20 C 0.01483(7) 0.46024(19) 0.09982(10) 0.0271(4) Uani 1 1 d . . .
H20A H 0.0066(6) 0.5524(18) 0.0933(10) 0.025(5) Uiso 1 1 d . . .
H20B H 0.0117(7) 0.4266(18) 0.0552(11) 0.031(5) Uiso 1 1 d . . .
C21 C -0.02329(6) 0.38789(17) 0.10822(9) 0.0248(4) Uani 1 1 d . . .
C22 C -0.01798(7) 0.25258(18) 0.12292(10) 0.0294(4) Uani 1 1 d . . .
H22 H 0.0096(7) 0.2046(18) 0.1268(10) 0.033(5) Uiso 1 1 d . . .
C23 C -0.05012(7) 0.18616(19) 0.13598(10) 0.0326(4) Uani 1 1 d . . .
H23 H -0.0456(7) 0.0941(19) 0.1441(10) 0.028(5) Uiso 1 1 d . . .
C24 C -0.08768(7) 0.25413(18) 0.13527(10) 0.0307(4) Uani 1 1 d . . .
H24 H -0.1091(7) 0.213(2) 0.1468(11) 0.042(6) Uiso 1 1 d . . .
O25 O -0.06802(4) 0.58918(11) 0.09253(6) 0.0257(3) Uani 1 1 d . A .
C25 C -0.06227(6) 0.45400(16) 0.10612(9) 0.0234(4) Uani 1 1 d . . .
O26 O 0.04858(4) 0.56007(11) 0.24194(7) 0.0288(3) Uani 1 1 d . . .
C26 C 0.08064(6) 0.48140(17) 0.23480(9) 0.0249(4) Uani 1 1 d . . .
C29 C -0.10044(8) 0.61983(19) 0.01602(10) 0.0331(4) Uani 1 1 d D . .
H29A H -0.1294(7) 0.5589(19) -0.0089(11) 0.038(5) Uiso 1 1 d . . .
H29B H -0.0832(8) 0.6065(19) -0.0081(11) 0.044(6) Uiso 1 1 d . . .
C30A C -0.12048(18) 0.7574(4) 0.0083(2) 0.0336(10) Uiso 0.660(14) 1 d PD A 1
H30A H -0.1411 0.7593 0.0294 0.040 Uiso 0.660(14) 1 calc PR A 1
H30B H -0.1425 0.7785 -0.0444 0.040 Uiso 0.660(14) 1 calc PR A 1
C30B C -0.1088(3) 0.7691(7) 0.0074(4) 0.035(2) Uiso 0.340(14) 1 d PD A 2
H30C H -0.1284 0.7882 -0.0457 0.041 Uiso 0.340(14) 1 calc PR A 2
H30D H -0.1302 0.7917 0.0257 0.041 Uiso 0.340(14) 1 calc PR A 2
C31A C -0.0813(2) 0.8635(3) 0.04468(18) 0.0352(10) Uiso 0.660(14) 1 d PD A 1
H31A H -0.0592 0.8419 0.0974 0.042 Uiso 0.660(14) 1 calc PR A 1
H31B H -0.0979 0.9486 0.0408 0.042 Uiso 0.660(14) 1 calc PR A 1
C31B C -0.0658(4) 0.8638(6) 0.0426(3) 0.0308(19) Uiso 0.340(14) 1 d PD A 2
H31C H -0.0787 0.9550 0.0372 0.037 Uiso 0.340(14) 1 calc PR A 2
H31D H -0.0444 0.8439 0.0956 0.037 Uiso 0.340(14) 1 calc PR A 2
C32A C -0.0491(2) 0.8822(5) 0.0130(2) 0.0513(13) Uiso 0.660(14) 1 d PD A 1
H32A H -0.0280 0.8042 0.0242 0.077 Uiso 0.660(14) 1 calc PR A 1
H32B H -0.0282 0.9609 0.0349 0.077 Uiso 0.660(14) 1 calc PR A 1
H32C H -0.0707 0.8936 -0.0402 0.077 Uiso 0.660(14) 1 calc PR A 1
C32B C -0.0354(4) 0.8574(9) 0.0107(5) 0.052(2) Uiso 0.340(14) 1 d PD A 2
H32D H -0.0236 0.7666 0.0142 0.078 Uiso 0.340(14) 1 calc PR A 2
H32E H -0.0069 0.9172 0.0376 0.078 Uiso 0.340(14) 1 calc PR A 2
H32F H -0.0557 0.8843 -0.0408 0.078 Uiso 0.340(14) 1 calc PR A 2
C33 C 0.04604(8) 0.6968(2) 0.21993(12) 0.0391(5) Uani 1 1 d . . .
H33A H 0.0509(7) 0.7072(19) 0.1789(11) 0.040(6) Uiso 1 1 d . . .
H33B H 0.0116(8) 0.7292(19) 0.2013(11) 0.042(6) Uiso 1 1 d . . .
C34 C 0.08497(9) 0.7802(2) 0.28170(13) 0.0451(5) Uani 1 1 d . . .
H34A H 0.1203(8) 0.7458(19) 0.2966(11) 0.047(6) Uiso 1 1 d . . .
H34B H 0.0820(9) 0.758(2) 0.3245(14) 0.065(7) Uiso 1 1 d . . .
C35 C 0.07842(11) 0.9282(2) 0.26233(17) 0.0549(6) Uani 1 1 d . . .
H35A H 0.0444(9) 0.955(2) 0.2437(12) 0.049(6) Uiso 1 1 d . . .
H35B H 0.1005(13) 0.983(4) 0.302(2) 0.127(13) Uiso 1 1 d . . .
C36 C 0.09154(13) 0.9688(3) 0.2089(2) 0.0646(8) Uani 1 1 d . . .
H36A H 0.0856(9) 1.062(3) 0.2001(13) 0.068(8) Uiso 1 1 d . . .
H36B H 0.1277(12) 0.944(3) 0.2291(16) 0.093(10) Uiso 1 1 d . . .
H36B H 0.0704(13) 0.919(4) 0.160(2) 0.125(14) Uiso 1 1 d . . .
C45 C 0.25430(7) 0.36853(19) 0.12918(10) 0.0327(4) Uani 1 1 d . . .
C46 C 0.23601(8) 0.4965(2) 0.12238(11) 0.0375(5) Uani 1 1 d . . .
H46 H 0.2168(10) 0.515(3) 0.1418(15) 0.086(9) Uiso 1 1 d . . .
C47 C 0.24265(8) 0.5927(2) 0.08282(12) 0.0446(5) Uani 1 1 d . . .
H47 H 0.2298(9) 0.682(2) 0.0790(13) 0.064(7) Uiso 1 1 d . . .
C48 C 0.26817(9) 0.5628(3) 0.05026(13) 0.0519(6) Uani 1 1 d . . .
H48 H 0.2731(9) 0.625(3) 0.0224(15) 0.074(8) Uiso 1 1 d . . .
C49 C 0.28567(10) 0.4366(3) 0.05536(15) 0.0630(8) Uani 1 1 d . . .
H49 H 0.3026(10) 0.418(3) 0.0336(15) 0.084(9) Uiso 1 1 d . . .
C50 C 0.27871(8) 0.3391(3) 0.09419(13) 0.0495(6) Uani 1 1 d . . .
H50 H 0.2884(9) 0.247(2) 0.0955(13) 0.060(7) Uiso 1 1 d . . .
C51 C 0.29705(6) 0.26576(17) 0.27357(10) 0.0290(4) Uani 1 1 d . . .
C52 C 0.33646(7) 0.17658(19) 0.30792(11) 0.0325(4) Uani 1 1 d . . .
H52 H 0.3379(6) 0.1043(18) 0.2815(10) 0.027(5) Uiso 1 1 d . . .
C53 C 0.37382(8) 0.1910(2) 0.38150(12) 0.0413(5) Uani 1 1 d . . .
H53 H 0.4020(9) 0.125(2) 0.4052(12) 0.056(6) Uiso 1 1 d . . .
C54 C 0.37188(8) 0.2946(2) 0.42151(12) 0.0447(5) Uani 1 1 d . . .
H54 H 0.3973(8) 0.305(2) 0.4714(12) 0.048(6) Uiso 1 1 d . . .
C55 C 0.33288(8) 0.3840(2) 0.38811(12) 0.0425(5) Uani 1 1 d . . .
H55 H 0.3306(7) 0.455(2) 0.4179(11) 0.042(6) Uiso 1 1 d . . .
C56 C 0.29587(8) 0.3705(2) 0.31502(11) 0.0373(5) Uani 1 1 d . . .
H56 H 0.2684(8) 0.429(2) 0.2936(11) 0.045(6) Uiso 1 1 d . . .

loop_
_atom_site_aniso_label
_atom_site_aniso_U_11
_atom_site_aniso_U_22
_atom_site_aniso_U_33
_atom_site_aniso_U_23
_atom_site_aniso_U_13
_atom_site_aniso_U_12
P1 0.0260(3) 0.0339(3) 0.0334(3) -0.0051(2) 0.0166(2) -0.0005(2)
C1 0.0247(9) 0.0318(10) 0.0182(9) -0.0026(7) 0.0093(8) -0.0023(7)
C2 0.0229(10) 0.0356(11) 0.0249(10) 0.0019(8) 0.0106(8) 0.0002(8)
C15 0.0247(9) 0.0287(9) 0.0261(9) -0.0011(7) 0.0139(8) -0.0022(7)
C16 0.0235(10) 0.0350(10) 0.0294(10) 0.0056(8) 0.0140(9) 0.0033(8)
O17' 0.0280(7) 0.0356(7) 0.0356(7) 0.0025(6) 0.0204(6) 0.0031(5)
C17 0.0280(10) 0.0270(9) 0.0346(10) 0.0045(8) 0.0210(9) 0.0019(7)
C17' 0.0337(11) 0.0307(10) 0.0397(12) 0.0037(9) 0.0252(10) 0.0038(9)
C18 0.0301(10) 0.0295(10) 0.0272(10) 0.0005(8) 0.0186(8) -0.0011(8)
C19 0.0246(9) 0.0286(9) 0.0257(9) 0.0032(7) 0.0149(8) -0.0005(7)
C20 0.0276(10) 0.0306(10) 0.0242(9) 0.0016(8) 0.0148(8) 0.0023(8)
C21 0.0264(9) 0.0278(9) 0.0180(8) -0.0002(7) 0.0106(7) -0.0002(7)
C22 0.0310(10) 0.0293(10) 0.0273(10) -0.0019(8) 0.0155(8) 0.0027(8)
C23 0.0411(11) 0.0225(10) 0.0319(11) 0.0000(8) 0.0185(9) -0.0017(8)
C24 0.0329(10) 0.0325(11) 0.0274(10) -0.0015(8) 0.0170(9) -0.0072(8)
O25 0.0282(7) 0.0254(6) 0.0198(6) 0.0022(5) 0.0106(5) 0.0023(5)
C25 0.0244(9) 0.0244(9) 0.0165(8) -0.0007(7) 0.0080(7) -0.0005(7)
O26 0.0293(7) 0.0295(7) 0.0309(7) 0.0023(5) 0.0184(6) 0.0059(5)
C26 0.0245(9) 0.0263(9) 0.0284(9) 0.0015(7) 0.0173(8) 0.0006(7)
C29 0.0366(11) 0.0316(11) 0.0207(10) 0.0027(8) 0.0091(9) -0.0003(9)
C33 0.0381(12) 0.0363(12) 0.0410(12) 0.0003(9) 0.0204(10) 0.0068(9)
C34 0.0481(14) 0.0408(12) 0.0475(14) -0.0036(10) 0.0269(12) -0.0038(10)
C35 0.0596(17) 0.0353(13) 0.0784(19) -0.0060(13) 0.0431(16) 0.0007(12)
C36 0.072(2) 0.0370(15) 0.098(2) 0.0144(15) 0.0557(19) 0.0065(14)
C45 0.0229(9) 0.0450(11) 0.0273(10) -0.0041(8) 0.0119(8) -0.0025(8)
C46 0.0401(12) 0.0389(12) 0.0359(11) -0.0064(9) 0.0223(10) -0.0055(9)
C47 0.0469(13) 0.0434(13) 0.0400(12) -0.0004(10) 0.0215(11) -0.0053(10)
C48 0.0455(14) 0.0675(17) 0.0425(13) 0.0136(12) 0.0238(12) -0.0004(12)
C49 0.0608(17) 0.087(2) 0.0656(17) 0.0229(15) 0.0500(15) 0.0206(14)
C50 0.0455(13) 0.0616(16) 0.0516(14) 0.0089(12) 0.0331(12) 0.0144(11)
C51 0.0268(9) 0.0289(10) 0.0326(10) -0.0008(8) 0.0171(8) -0.0021(7)
C52 0.0331(11) 0.0302(10) 0.0365(11) 0.0003(9) 0.0204(9) 0.0016(8)
C53 0.0360(12) 0.0409(12) 0.0402(12) 0.0065(10) 0.0164(10) 0.0072(10)
C54 0.0417(13) 0.0475(13) 0.0311(12) -0.0017(10) 0.0110(10) -0.0011(10)
C55 0.0440(13) 0.0391(12) 0.0386(12) -0.0068(10) 0.0189(11) -0.0015(10)
C56 0.0371(12) 0.0309(11) 0.0414(12) -0.0033(9) 0.0198(10) 0.0033(9)

loop_
_atom_type_symbol
_atom_type_description
_atom_type_scat_dispersion_real
_atom_type_scat_dispersion_imag
_atom_type_scat_source
C C 0.0033 0.0016 'International Tables Vol C Tables 4.2.6.8 and 6.1.1.4'
H H 0.0000 0.0000 'International Tables Vol C Tables 4.2.6.8 and 6.1.1.4'
O O 0.0106 0.0060 'International Tables Vol C Tables 4.2.6.8 and 6.1.1.4'
P P 0.1023 0.0942 'International Tables Vol C Tables 4.2.6.8 and 6.1.1.4'

loop_
_geom_angle_atom_site_label_1
_geom_angle_atom_site_label_2
_geom_angle_atom_site_label_3
_geom_angle
_geom_angle_site_symmetry_1
_geom_angle_site_symmetry_3
_geom_angle_publ_flag
O17' P1 C45 96.55(8) . . ?
O17' P1 C51 99.82(7) . . ?
C45 P1 C51 102.65(8) . . ?
C24 C1 C25 118.19(16) . . ?
C24 C1 C2 120.05(16) . . ?
C25 C1 C2 121.58(16) . . ?
C15 C2 C1 109.37(14) 2 . ?
C16 C15 C26 118.14(16) . . ?
C16 C15 C2 121.67(16) . 2 ?
C26 C15 C2 119.77(15) . 2 ?
C17 C16 C15 121.72(17) . . ?
C17' O17' P1 115.63(11) . . ?
C16 C17 C18 118.75(16) . . ?
C16 C17 C17' 121.67(17) . . ?
C18 C17 C17' 119.56(17) . . ?
O17' C17' C17 108.75(14) . . ?
C17 C18 C19 121.81(17) . . ?
C18 C19 C26 118.13(16) . . ?
C18 C19 C20 121.23(16) . . ?
C26 C19 C20 120.20(15) . . ?
C19 C20 C21 110.53(14) . . ?
C22 C21 C25 118.15(16) . . ?
C22 C21 C20 119.63(16) . . ?
C25 C21 C20 122.10(15) . . ?
C23 C22 C21 120.78(17) . . ?
C24 C23 C22 120.04(18) . . ?
C23 C24 C1 121.08(17) . . ?
C25 O25 C29 112.79(13) . . ?
O25 C25 C21 119.34(14) . . ?
O25 C25 C1 118.89(15) . . ?
C21 C25 C1 121.70(16) . . ?
C26 O26 C33 115.10(14) . . ?
O26 C26 C15 118.75(15) . . ?
O26 C26 C19 119.77(15) . . ?
C15 C26 C19 121.14(16) . . ?
O25 C29 C30A 108.9(2) . . ?
O25 C29 C30B 108.8(3) . . ?
C30A C29 C30B 15.3(3) . . ?
C29 C30A C31A 114.6(3) . . ?
C31B C30B C29 121.1(6) . . ?
C30A C31A C32A 115.1(3) . . ?
C32B C31B C30B 113.1(6) . . ?
O26 C33 C34 111.66(17) . . ?
C33 C34 C35 112.2(2) . . ?
C36 C35 C34 115.2(2) . . ?
C50 C45 C46 118.0(2) . . ?
C50 C45 P1 118.36(17) . . ?
C46 C45 P1 123.55(15) . . ?
C47 C46 C45 121.1(2) . . ?
C48 C47 C46 120.1(2) . . ?
C49 C48 C47 119.5(2) . . ?
C48 C49 C50 120.8(2) . . ?
C45 C50 C49 120.4(2) . . ?
C52 C51 C56 118.47(18) . . ?
C52 C51 P1 119.53(14) . . ?
C56 C51 P1 121.81(14) . . ?
C53 C52 C51 120.72(19) . . ?
C54 C53 C52 119.9(2) . . ?
C55 C54 C53 120.0(2) . . ?
C56 C55 C54 120.3(2) . . ?
C55 C56 C51 120.57(19) . . ?

loop_
_geom_bond_atom_site_label_1
_geom_bond_atom_site_label_2
_geom_bond_distance
_geom_bond_site_symmetry_2
_geom_bond_publ_flag
P1 O17' 1.6497(12) . ?
P1 C45 1.824(2) . ?
P1 C51 1.8328(19) . ?
C1 C24 1.388(3) . ?
C1 C25 1.397(2) . ?
C1 C2 1.524(2) . ?
C2 C15 1.512(2) 2 ?
C15 C16 1.395(2) . ?
C15 C26 1.401(2) . ?
C15 C2 1.512(2) 2 ?
C16 C17 1.383(3) . ?
O17' C17' 1.446(2) . ?
C17 C18 1.390(2) . ?
C17 C17' 1.500(2) . ?
C18 C19 1.389(2) . ?
C19 C26 1.402(2) . ?
C19 C20 1.510(2) . ?
C20 C21 1.519(2) . ?
C21 C22 1.393(2) . ?
C21 C25 1.396(2) . ?
C22 C23 1.384(3) . ?
C23 C24 1.379(3) . ?
O25 C25 1.3881(19) . ?
O25 C29 1.437(2) . ?
O26 C26 1.3739(19) . ?
O26 C33 1.450(2) . ?
C29 C30A 1.502(4) . ?
C29 C30B 1.525(7) . ?
C30A C31A 1.506(5) . ?
C30B C31B 1.500(9) . ?
C31A C32A 1.534(5) . ?
C31B C32B 1.474(9) . ?
C33 C34 1.499(3) . ?
C34 C35 1.537(3) . ?
C35 C36 1.496(4) . ?
C45 C50 1.391(3) . ?
C45 C46 1.393(3) . ?
C46 C47 1.391(3) . ?
C47 C48 1.378(3) . ?
C48 C49 1.374(3) . ?
C49 C50 1.393(3) . ?
C51 C52 1.392(3) . ?
C51 C56 1.405(3) . ?
C52 C53 1.390(3) . ?
C53 C54 1.384(3) . ?
C54 C55 1.384(3) . ?
C55 C56 1.379(3) . ?
